data_7243735
loop_
_publ_author_name
'Garc\'ia-Santos, Isabel'
'Casti\~neiras, Alfonso'
'Mahmoudi, Ghodrat'
'Babashkina, Maria G.'
'Zangrando, Ennio'
'Gomila, Rosa M.'
'Frontera, Antonio'
'Safin, Damir A.'

_publ_section_title
;
 Lead(ii) supramolecular structures formed through a cooperative influence
 of the hydrazinecarbothioamide derived and ancillary ligands
;
_journal_issue 2
_journal_name_full CrystEngComm
_journal_page_first 368
_journal_page_last 378
_journal_paper_doi 10.1039/D1CE01251G
_journal_volume 24
_journal_year 2022
_chemical_formula_moiety 'C12 H14 N12 Pb2 S2, 2(N O3)'
_chemical_formula_sum 'C12 H14 N14 O6 Pb2 S2'
_chemical_formula_weight 928.87
_space_group_crystal_system triclinic
_space_group_IT_number 2
_space_group_name_Hall '-P 1'
_space_group_name_H-M_alt 'P -1'
_atom_sites_solution_hydrogens difmap
_audit_creation_method SHELXL-2018/3
_audit_update_record
;
2021-08-28 deposited with the CCDC.	2021-10-13 downloaded from the CCDC.
;
_cell_angle_alpha 89.660(4)
_cell_angle_beta 76.812(4)
_cell_angle_gamma 71.301(3)
_cell_formula_units_Z 1
_cell_length_a 7.1834(8)
_cell_length_b 7.7618(8)
_cell_length_c 10.8730(12)
_cell_measurement_reflns_used 9273
_cell_measurement_temperature 100(2)
_cell_measurement_theta_max 30.65
_cell_measurement_theta_min 2.78
_cell_volume 557.61(11)
_computing_cell_refinement 'APEX3 Software (Bruker, 2019)'
_computing_data_collection 'APEX3 Software (Bruker, 2019)'
_computing_data_reduction 'APEX3 Software (Bruker, 2019)'
_computing_structure_refinement 'SHELXL-2018/3 (Sheldrick, 2018)'
_computing_structure_solution 'SHELXS-2013 (Sheldrick, 2013)'
_diffrn_ambient_temperature 100(2)
_diffrn_measured_fraction_theta_full 1.000
_diffrn_measured_fraction_theta_max 1.000
_diffrn_measurement_device_type 'Bruker D8 VENTURE PHOTON III-14'
_diffrn_measurement_method 'omega and phi'
_diffrn_radiation_type MoK\a
_diffrn_radiation_wavelength 0.71073
_diffrn_reflns_av_R_equivalents 0.0564
_diffrn_reflns_av_unetI/netI 0.0204
_diffrn_reflns_Laue_measured_fraction_full 1.000
_diffrn_reflns_Laue_measured_fraction_max 1.000
_diffrn_reflns_limit_h_max 10
_diffrn_reflns_limit_h_min -10
_diffrn_reflns_limit_k_max 11
_diffrn_reflns_limit_k_min -11
_diffrn_reflns_limit_l_max 15
_diffrn_reflns_limit_l_min -15
_diffrn_reflns_number 55573
_diffrn_reflns_point_group_measured_fraction_full 1.000
_diffrn_reflns_point_group_measured_fraction_max 1.000
_diffrn_reflns_theta_full 25.242
_diffrn_reflns_theta_max 30.502
_diffrn_reflns_theta_min 2.778
_diffrn_source 'microfocus sealed tube'
_exptl_absorpt_coefficient_mu 15.330
_exptl_absorpt_correction_T_max 1.000
_exptl_absorpt_correction_T_min 0.689
_exptl_absorpt_correction_type multi-scan
_exptl_absorpt_process_details SADABS
_exptl_crystal_colour Yellow
_exptl_crystal_density_diffrn 2.766
_exptl_crystal_description prism
_exptl_crystal_F_000 428
_exptl_crystal_size_max 0.090
_exptl_crystal_size_mid 0.040
_exptl_crystal_size_min 0.040
_refine_diff_density_max 1.126
_refine_diff_density_min -0.682
_refine_diff_density_rms 0.131
_refine_ls_extinction_method none
_refine_ls_goodness_of_fit_ref 1.099
_refine_ls_hydrogen_treatment mixed
_refine_ls_matrix_type full
_refine_ls_number_parameters 175
_refine_ls_number_reflns 3395
_refine_ls_number_restraints 0
_refine_ls_restrained_S_all 1.099
_refine_ls_R_factor_all 0.0172
_refine_ls_R_factor_gt 0.0144
_refine_ls_shift/su_max 0.002
_refine_ls_shift/su_mean 0.000
_refine_ls_structure_factor_coef Fsqd
_refine_ls_weighting_details 'w=1/[\s^2^(Fo^2^)+(0.0028P)^2^+0.8722P] where P=(Fo^2^+2Fc^2^)/3'
_refine_ls_weighting_scheme calc
_refine_ls_wR_factor_gt 0.0280
_refine_ls_wR_factor_ref 0.0289
_reflns_Friedel_coverage 0.000
_reflns_number_gt 3190
_reflns_number_total 3395
_reflns_threshold_expression 'I > 2\s(I)'
_cod_data_source_file d1ce01251g1.cif
_cod_data_source_block 2
_cod_depositor_comments 'Adding full bibliography for 7243734--7243737.cif.'
_cod_database_code 7243735
_shelx_shelxl_version_number 2018/3
_shelx_space_group_comment
;
The symmetry employed for this shelxl refinement is uniquely defined
by the following loop, which should always be used as a source of
symmetry information in preference to the above space-group names.
They are only intended as comments.
;
_shelx_estimated_absorpt_t_min 0.339
_shelx_estimated_absorpt_t_max 0.579

loop_
_space_group_symop_operation_xyz
'x, y, z'
'-x, -y, -z'

loop_
_atom_site_label
_atom_site_type_symbol
_atom_site_fract_x
_atom_site_fract_y
_atom_site_fract_z
_atom_site_U_iso_or_equiv
_atom_site_adp_type
_atom_site_occupancy
_atom_site_site_symmetry_order
_atom_site_calc_flag
_atom_site_refinement_flags_posn
_atom_site_refinement_flags_adp
_atom_site_refinement_flags_occupancy
_atom_site_disorder_assembly
_atom_site_disorder_group
Pb Pb -0.11886(2) 0.82493(2) -0.07072(2) 0.00920(3) Uani 1 1 d . . . . .
S1 S 0.16495(8) 1.00353(8) -0.16693(5) 0.00937(10) Uani 1 1 d . . . . .
N1 N 0.2250(3) 1.0531(3) 0.27632(18) 0.0103(4) Uani 1 1 d . . . . .
N2 N 0.3671(3) 0.8701(3) 0.04371(18) 0.0092(4) Uani 1 1 d . . . . .
N3 N 0.4687(3) 0.7691(3) -0.07241(18) 0.0106(4) Uani 1 1 d . . . . .
N4 N 0.4681(3) 0.7128(3) -0.2779(2) 0.0126(4) Uani 1 1 d . . . . .
H4A H 0.577(5) 0.619(4) -0.287(3) 0.015 Uiso 1 1 d . U . . .
H4B H 0.431(5) 0.744(4) -0.340(3) 0.015 Uiso 1 1 d . U . . .
N5 N 0.6034(3) 0.6366(3) 0.1169(2) 0.0123(4) Uani 1 1 d . . . . .
H5A H 0.643(4) 0.570(4) 0.047(3) 0.015 Uiso 1 1 d . U . . .
H5B H 0.661(4) 0.604(4) 0.171(3) 0.015 Uiso 1 1 d . U . . .
N6 N 0.3438(3) 0.8901(3) 0.48713(19) 0.0143(4) Uani 1 1 d . . . . .
C1 C 0.1482(4) 1.1393(3) 0.3919(2) 0.0130(4) Uani 1 1 d . . . . .
H1 H 0.049130 1.262172 0.394505 0.016 Uiso 1 1 d R U . . .
C2 C 0.2082(4) 1.0581(3) 0.4968(2) 0.0140(5) Uani 1 1 d . . . . .
H2 H 0.154676 1.123051 0.581800 0.017 Uiso 1 1 d R U . . .
C4 C 0.4214(4) 0.8056(3) 0.3712(2) 0.0127(4) Uani 1 1 d . . . . .
H4 H 0.529027 0.685221 0.365537 0.015 Uiso 1 1 d R U . . .
C5 C 0.3641(3) 0.8857(3) 0.2647(2) 0.0093(4) Uani 1 1 d . . . . .
C6 C 0.4478(3) 0.7937(3) 0.1360(2) 0.0094(4) Uani 1 1 d . . . . .
C7 C 0.3831(3) 0.8154(3) -0.1676(2) 0.0091(4) Uani 1 1 d . . . . .
N7 N 0.0456(3) 0.5663(3) 0.2287(2) 0.0129(4) Uani 1 1 d . . . . .
O1 O 0.0953(3) 0.5824(2) 0.11198(17) 0.0183(4) Uani 1 1 d . . . . .
O2 O -0.1013(3) 0.5092(3) 0.27212(18) 0.0203(4) Uani 1 1 d . . . . .
O3 O 0.1413(3) 0.6028(3) 0.30191(19) 0.0216(4) Uani 1 1 d . . . . .

loop_
_atom_site_aniso_label
_atom_site_aniso_U_11
_atom_site_aniso_U_22
_atom_site_aniso_U_33
_atom_site_aniso_U_23
_atom_site_aniso_U_13
_atom_site_aniso_U_12
Pb 0.01041(4) 0.00822(4) 0.00824(4) 0.00052(3) -0.00246(3) -0.00192(3)
S1 0.0094(2) 0.0102(2) 0.0076(2) 0.00140(19) -0.00237(19) -0.0018(2)
N1 0.0103(9) 0.0112(9) 0.0101(9) 0.0008(7) -0.0029(7) -0.0043(7)
N2 0.0091(9) 0.0093(9) 0.0075(9) -0.0005(7) -0.0019(7) -0.0010(7)
N3 0.0112(9) 0.0110(9) 0.0076(9) -0.0005(7) -0.0029(7) -0.0007(7)
N4 0.0124(10) 0.0138(10) 0.0089(9) -0.0015(8) -0.0033(8) 0.0001(8)
N5 0.0126(10) 0.0134(10) 0.0091(9) 0.0007(8) -0.0058(8) 0.0004(8)
N6 0.0148(10) 0.0179(10) 0.0101(9) 0.0025(8) -0.0037(8) -0.0046(8)
C1 0.0124(11) 0.0150(11) 0.0116(11) 0.0004(9) -0.0024(9) -0.0047(9)
C2 0.0147(11) 0.0167(12) 0.0100(11) 0.0002(9) -0.0021(9) -0.0048(9)
C4 0.0128(11) 0.0135(11) 0.0117(11) 0.0018(9) -0.0047(9) -0.0028(9)
C5 0.0080(10) 0.0117(10) 0.0090(10) 0.0017(8) -0.0025(8) -0.0040(8)
C6 0.0086(10) 0.0115(10) 0.0098(10) 0.0017(8) -0.0023(8) -0.0054(8)
C7 0.0087(10) 0.0083(10) 0.0100(10) 0.0016(8) -0.0020(8) -0.0027(8)
N7 0.0116(9) 0.0084(9) 0.0169(10) -0.0005(7) -0.0055(8) 0.0006(7)
O1 0.0196(9) 0.0155(9) 0.0141(9) 0.0008(7) -0.0009(7) -0.0003(7)
O2 0.0175(9) 0.0256(10) 0.0230(10) 0.0110(8) -0.0105(8) -0.0104(8)
O3 0.0175(9) 0.0224(10) 0.0252(10) -0.0084(8) -0.0109(8) -0.0030(8)

loop_
_atom_type_symbol
_atom_type_description
_atom_type_scat_dispersion_real
_atom_type_scat_dispersion_imag
_atom_type_scat_source
C C 0.0033 0.0016 'International Tables Vol C Tables 4.2.6.8 and 6.1.1.4'
H H 0.0000 0.0000 'International Tables Vol C Tables 4.2.6.8 and 6.1.1.4'
N N 0.0061 0.0033 'International Tables Vol C Tables 4.2.6.8 and 6.1.1.4'
O O 0.0106 0.0060 'International Tables Vol C Tables 4.2.6.8 and 6.1.1.4'
Pb Pb -3.3944 10.1111 'International Tables Vol C Tables 4.2.6.8 and 6.1.1.4'
S S 0.1246 0.1234 'International Tables Vol C Tables 4.2.6.8 and 6.1.1.4'

loop_
_geom_angle_atom_site_label_1
_geom_angle_atom_site_label_2
_geom_angle_atom_site_label_3
_geom_angle
_geom_angle_site_symmetry_1
_geom_angle_site_symmetry_3
_geom_angle_publ_flag
N2 Pb N1 65.25(6) 2_575 2_575 ?
N2 Pb S1 69.03(5) 2_575 2_575 ?
N1 Pb S1 132.78(4) 2_575 2_575 ?
N2 Pb S1 84.63(5) 2_575 . ?
N1 Pb S1 78.28(4) 2_575 . ?
S1 Pb S1 86.508(17) 2_575 . ?
N2 Pb Pb 71.97(5) 2_575 2_575 ?
N1 Pb Pb 108.99(4) 2_575 2_575 ?
S1 Pb Pb 43.368(12) 2_575 2_575 ?
S1 Pb Pb 43.140(12) . 2_575 ?
C7 S1 Pb 98.74(8) . 2_575 ?
C7 S1 Pb 96.36(8) . . ?
Pb S1 Pb 93.492(17) 2_575 . ?
C7 S1 S1 101.05(8) . 2_575 ?
Pb S1 S1 46.875(13) 2_575 2_575 ?
Pb S1 S1 46.617(13) . 2_575 ?
C1 N1 C5 117.9(2) . . ?
C1 N1 Pb 125.62(15) . 2_575 ?
C5 N1 Pb 116.43(15) . 2_575 ?
C6 N2 N3 111.05(18) . . ?
C6 N2 Pb 122.46(15) . 2_575 ?
N3 N2 Pb 125.50(13) . 2_575 ?
C7 N3 N2 116.52(19) . . ?
C7 N4 H4A 122(2) . . ?
C7 N4 H4B 121(2) . . ?
H4A N4 H4B 116(3) . . ?
C6 N5 H5A 122(2) . . ?
C6 N5 H5B 119(2) . . ?
H5A N5 H5B 119(3) . . ?
C4 N6 C2 116.8(2) . . ?
N1 C1 C2 121.1(2) . . ?
N1 C1 H1 114.4 . . ?
C2 C1 H1 124.6 . . ?
N6 C2 C1 121.7(2) . . ?
N6 C2 H2 117.1 . . ?
C1 C2 H2 121.2 . . ?
N6 C4 C5 122.2(2) . . ?
N6 C4 H4 115.3 . . ?
C5 C4 H4 122.4 . . ?
N1 C5 C4 120.3(2) . . ?
N1 C5 C6 116.9(2) . . ?
C4 C5 C6 122.8(2) . . ?
N2 C6 N5 122.4(2) . . ?
N2 C6 C5 118.4(2) . . ?
N5 C6 C5 119.2(2) . . ?
N3 C7 N4 118.1(2) . . ?
N3 C7 S1 126.34(18) . . ?
N4 C7 S1 115.52(17) . . ?
O3 N7 O1 120.9(2) . . ?
O3 N7 O2 119.8(2) . . ?
O1 N7 O2 119.3(2) . . ?

loop_
_geom_bond_atom_site_label_1
_geom_bond_atom_site_label_2
_geom_bond_distance
_geom_bond_site_symmetry_2
_geom_bond_publ_flag
Pb N2 2.4354(19) 2_575 ?
Pb N1 2.6009(19) 2_575 ?
Pb S1 2.8155(6) 2_575 ?
Pb S1 2.8274(6) . ?
Pb Pb 4.1099(3) 2_575 ?
S1 C7 1.765(2) . ?
S1 S1 3.8667(12) 2_575 ?
N1 C1 1.337(3) . ?
N1 C5 1.347(3) . ?
N2 C6 1.317(3) . ?
N2 N3 1.402(3) . ?
N3 C7 1.312(3) . ?
N4 C7 1.346(3) . ?
N4 H4A 0.87(3) . ?
N4 H4B 0.79(3) . ?
N5 C6 1.342(3) . ?
N5 H5A 0.86(3) . ?
N5 H5B 0.79(3) . ?
N6 C4 1.336(3) . ?
N6 C2 1.342(3) . ?
C1 C2 1.387(3) . ?
C1 H1 0.9863 . ?
C2 H2 0.9877 . ?
C4 C5 1.393(3) . ?
C4 H4 0.9952 . ?
C5 C6 1.477(3) . ?
N7 O3 1.251(3) . ?
N7 O1 1.254(3) . ?
N7 O2 1.266(3) . ?

loop_
_geom_hbond_atom_site_label_D
_geom_hbond_atom_site_label_H
_geom_hbond_atom_site_label_A
_geom_hbond_distance_DH
_geom_hbond_distance_HA
_geom_hbond_distance_DA
_geom_hbond_angle_DHA
_geom_hbond_site_symmetry_A
_geom_hbond_publ_flag
N4 H4A O3 0.87(3) 2.17(3) 3.034(3) 175(3) 2_665 yes
N4 H4B N6 0.79(3) 2.29(3) 3.071(3) 167(3) 1_554 yes
N5 H5A O1 0.86(3) 2.25(3) 3.000(3) 147(3) 2_665 yes
N5 H5B O2 0.79(3) 2.17(3) 2.932(3) 162(3) 1_655 yes
C1 H1 O2 0.99 2.43 3.298(3) 146.3 1_565 yes
C2 H2 S1 0.99 2.89 3.632(2) 132.7 1_556 yes
C2 H2 O3 0.99 2.56 3.368(3) 139.0 2_576 yes
C4 H4 O2 1.00 2.53 3.390(3) 144.3 1_655 yes

loop_
_geom_torsion_atom_site_label_1
_geom_torsion_atom_site_label_2
_geom_torsion_atom_site_label_3
_geom_torsion_atom_site_label_4
_geom_torsion
_geom_torsion_site_symmetry_1
_geom_torsion_site_symmetry_2
_geom_torsion_site_symmetry_3
_geom_torsion_site_symmetry_4
_geom_torsion_publ_flag
C6 N2 N3 C7 169.7(2) . . . . ?
Pb N2 N3 C7 -21.5(3) 2_575 . . . ?
C5 N1 C1 C2 -0.7(3) . . . . ?
Pb N1 C1 C2 176.71(17) 2_575 . . . ?
C4 N6 C2 C1 1.2(4) . . . . ?
N1 C1 C2 N6 -0.5(4) . . . . ?
C2 N6 C4 C5 -0.7(4) . . . . ?
C1 N1 C5 C4 1.2(3) . . . . ?
Pb N1 C5 C4 -176.46(17) 2_575 . . . ?
C1 N1 C5 C6 -179.6(2) . . . . ?
Pb N1 C5 C6 2.8(3) 2_575 . . . ?
N6 C4 C5 N1 -0.5(4) . . . . ?
N6 C4 C5 C6 -179.7(2) . . . . ?
N3 N2 C6 N5 -1.8(3) . . . . ?
Pb N2 C6 N5 -170.95(17) 2_575 . . . ?
N3 N2 C6 C5 177.85(19) . . . . ?
Pb N2 C6 C5 8.7(3) 2_575 . . . ?
N1 C5 C6 N2 -7.4(3) . . . . ?
C4 C5 C6 N2 171.8(2) . . . . ?
N1 C5 C6 N5 172.3(2) . . . . ?
C4 C5 C6 N5 -8.5(3) . . . . ?
N2 N3 C7 N4 -175.0(2) . . . . ?
N2 N3 C7 S1 5.6(3) . . . . ?
Pb S1 C7 N3 8.2(2) 2_575 . . . ?
Pb S1 C7 N3 -86.4(2) . . . . ?
S1 S1 C7 N3 -39.4(2) 2_575 . . . ?
Pb S1 C7 N4 -171.18(17) 2_575 . . . ?
Pb S1 C7 N4 94.28(17) . . . . ?
S1 S1 C7 N4 141.25(17) 2_575 . . . ?
